data_4301226
loop_
_publ_author_name
'Julie L. Boyer'
'Thomas R. Cundari'
'Nathan J. DeYonker'
'Thomas B. Rauchfuss'
'Scott R. Wilson'

_publ_contact_author
; 

Scott R. Wilson 

University of Illinois 

School of Chemical Sciences, Box 59-1 

505 South Mathews Avenue 

Urbana, Illinois  61801 

USA 

;
_publ_contact_author_email srwilson@uiuc.edu
_publ_contact_author_fax '1  217 244 8068'
_publ_contact_author_phone '1  217 244 1708'
_publ_section_title
;
Redox Activation of Alkene Ligands in Platinum Complexes with Non-innocent
Ligands
;
_journal_name_full 'Inorganic Chemistry'
_journal_page_first 638
_journal_page_last 645
_journal_paper_doi 10.1021/ic8017248
_journal_volume 48
_journal_year 2009
_chemical_formula_moiety 'C29 H36 F3 N O Pt, F6 P, C3 H6 O'
_chemical_formula_sum 'C32 H42 F9 N O2 P Pt'
_chemical_formula_weight 869.73
_chemical_name_systematic
; 

? 

;
_space_group_IT_number 2
_symmetry_cell_setting triclinic
_symmetry_space_group_name_Hall '-P 1'
_symmetry_space_group_name_H-M 'P -1'
_atom_sites_solution_hydrogens geom
_atom_sites_solution_primary direct
_atom_sites_solution_secondary difmap
_audit_creation_method SHELXL-97
_audit_update_record
; 

2007-10-25   text and data added, jlb 

;
_cell_angle_alpha 91.681(2)
_cell_angle_beta 92.4950(10)
_cell_angle_gamma 107.526(2)
_cell_formula_units_Z 2
_cell_length_a 10.0548(3)
_cell_length_b 11.6944(3)
_cell_length_c 15.6582(4)
_cell_measurement_reflns_used 7270
_cell_measurement_temperature 297(2)
_cell_measurement_theta_max 29.86
_cell_measurement_theta_min 2.35
_cell_volume 1752.29(8)
_computing_cell_refinement 'SAINT V7.23A (Bruker, 2005)'
_computing_data_collection 'APEX2 V2.0-1 (Bruker, 2004)'
_computing_data_reduction
; 

SAINT V7.23A, XPREP V2005/2, SADABS V2007/4 (Bruker, 2005 & 2007) 

;
_computing_molecular_graphics 'SHELXTL V6.12 (Bruker, 2005)'
_computing_publication_material 'XCIF V6.12 (Bruker, 2005)'
_computing_structure_refinement 'SHELXTL V6.12 (Bruker, 2005)'
_computing_structure_solution 'SHELXTL V6.12 (Bruker, 2005)'
_diffrn_ambient_temperature 297(2)
_diffrn_measured_fraction_theta_full 0.990
_diffrn_measured_fraction_theta_max 0.990
_diffrn_measurement_device 'Bruker Kappa/ApexII CCD'
_diffrn_measurement_method 'profile data from \f and \w scans'
_diffrn_radiation_monochromator graphite
_diffrn_radiation_source 'fine-focus sealed tube'
_diffrn_radiation_type MoK\a
_diffrn_radiation_wavelength 0.71073
_diffrn_radiation_wavelength_id ga10was
_diffrn_reflns_av_R_equivalents 0.0232
_diffrn_reflns_av_sigmaI/netI 0.0249
_diffrn_reflns_limit_h_max 14
_diffrn_reflns_limit_h_min -13
_diffrn_reflns_limit_k_max 16
_diffrn_reflns_limit_k_min -16
_diffrn_reflns_limit_l_max 21
_diffrn_reflns_limit_l_min -21
_diffrn_reflns_number 32239
_diffrn_reflns_theta_full 30.18
_diffrn_reflns_theta_max 30.18
_diffrn_reflns_theta_min 1.83
_exptl_absorpt_coefficient_mu 4.126
_exptl_absorpt_correction_T_max 0.5135
_exptl_absorpt_correction_T_min 0.3326
_exptl_absorpt_correction_type integration
_exptl_absorpt_process_details 'SHELXTL/XPREP V2005/2 (Bruker, 2005)'
_exptl_crystal_colour orange
_exptl_crystal_density_diffrn 1.648
_exptl_crystal_density_method 'not measured'
_exptl_crystal_description prism
_exptl_crystal_F_000 862
_exptl_crystal_id ga10was
_exptl_crystal_preparation
; 

The data crystal was mounted using epoxy to a 0.3 mm cryo-loop 

(Hampton Research) with the (1 1 -4) scattering planes roughly normal 

to the spindle axis. 

;
_exptl_crystal_size_max 0.36
_exptl_crystal_size_mid 0.25
_exptl_crystal_size_min 0.25
_refine_diff_density_max 0.792
_refine_diff_density_min -0.470
_refine_diff_density_rms 0.073
_refine_ls_extinction_method none
_refine_ls_goodness_of_fit_ref 1.026
_refine_ls_hydrogen_treatment noref
_refine_ls_matrix_type full
_refine_ls_number_parameters 592
_refine_ls_number_reflns 10277
_refine_ls_number_restraints 1163
_refine_ls_restrained_S_all 1.112
_refine_ls_R_factor_all 0.0322
_refine_ls_R_factor_gt 0.0247
_refine_ls_shift/su_max 0.030
_refine_ls_shift/su_mean 0.002
_refine_ls_structure_factor_coef Fsqd
_refine_ls_weighting_details 'calc w=1/[\s^2^(Fo^2^)+(0.0361P)^2^+0.3715P] where P=(Fo^2^+2Fc^2^)/3'
_refine_ls_weighting_scheme calc
_refine_ls_wR_factor_gt 0.0604
_refine_ls_wR_factor_ref 0.0634
_reflns_number_gt 8941
_reflns_number_total 10277
_reflns_threshold_expression >2sigma(I)
_cod_data_source_file ic8017248_si_002_4.cif
_cod_data_source_block ga10was
_cod_depositor_comments
;
The following automatic conversions were performed:
'_symmetry_cell_setting' value 'Triclinic' changed to 'triclinic'
according to '/home/saulius/struct/CIF-dictionaries/cif_core.dic'
dictionary named 'cif_core.dic' version 2.4.1 from 2010-06-29.

Automatic conversion script
Id: cif_fix_enum 1527 2010-12-29 10:47:43Z saulius 
;
_cod_original_sg_symbol_Hall '-P 1 '
_cod_original_sg_symbol_H-M 'P -1   '
_cod_database_code 4301226

loop_
_symmetry_equiv_pos_as_xyz
'x, y, z'
'-x, -y, -z'

loop_
_atom_site_label
_atom_site_type_symbol
_atom_site_fract_x
_atom_site_fract_y
_atom_site_fract_z
_atom_site_U_iso_or_equiv
_atom_site_adp_type
_atom_site_occupancy
_atom_site_symmetry_multiplicity
_atom_site_calc_flag
_atom_site_refinement_flags
_atom_site_disorder_assembly
_atom_site_disorder_group
Pt2 Pt 0.801458(10) 0.774222(9) 0.146411(6) 0.03886(4) Uani 1 1 d . . .
F1 F 0.6165(3) 0.8488(2) 0.31429(18) 0.1014(9) Uani 1 1 d . . .
F2 F 0.4535(4) 0.7739(3) 0.3958(3) 0.1299(14) Uani 1 1 d . . .
F3 F 0.6631(4) 0.8187(3) 0.4414(2) 0.1251(12) Uani 1 1 d . . .
O1 O 0.9892(2) 0.87863(18) 0.19409(12) 0.0433(4) Uani 1 1 d . . .
N1 N 0.7927(2) 0.7180(2) 0.26739(14) 0.0405(5) Uani 1 1 d . . .
C1 C 0.6818(3) 0.6243(3) 0.30088(18) 0.0429(6) Uani 1 1 d . . .
C2 C 0.6777(3) 0.5072(3) 0.2814(2) 0.0572(8) Uani 1 1 d . . .
H2A H 0.7445 0.4915 0.2477 0.069 Uiso 1 1 calc R . .
C3 C 0.5732(4) 0.4130(3) 0.3125(3) 0.0755(11) Uani 1 1 d . . .
H3A H 0.5696 0.3342 0.2988 0.091 Uiso 1 1 calc R . .
C4 C 0.4763(4) 0.4355(4) 0.3628(3) 0.0794(12) Uani 1 1 d . . .
H4A H 0.4080 0.3720 0.3844 0.095 Uiso 1 1 calc R . .
C5 C 0.4787(4) 0.5513(3) 0.3819(2) 0.0655(9) Uani 1 1 d . . .
H5A H 0.4114 0.5656 0.4160 0.079 Uiso 1 1 calc R . .
C6 C 0.5805(3) 0.6478(3) 0.35095(19) 0.0476(6) Uani 1 1 d . . .
C7 C 0.5786(4) 0.7713(3) 0.3740(2) 0.0642(9) Uani 1 1 d . . .
C8 C 0.9088(3) 0.7714(2) 0.31645(16) 0.0368(5) Uani 1 1 d . . .
C9 C 0.9330(3) 0.7462(3) 0.40260(17) 0.0437(6) Uani 1 1 d . A .
H9A H 0.8646 0.6886 0.4294 0.052 Uiso 1 1 calc R . .
C10 C 1.0545(3) 0.8050(3) 0.44622(17) 0.0435(6) Uani 1 1 d D . .
C11 C 1.1592(3) 0.8918(3) 0.40251(18) 0.0440(6) Uani 1 1 d . A .
H11A H 1.2426 0.9314 0.4331 0.053 Uiso 1 1 calc R . .
C12 C 1.1451(3) 0.9204(2) 0.31907(16) 0.0367(5) Uani 1 1 d . . .
C13 C 1.0162(3) 0.8598(2) 0.27454(15) 0.0354(5) Uani 1 1 d . A .
C14 C 1.0831(4) 0.7838(4) 0.5406(2) 0.0543(9) Uani 0.832(5) 1 d PDU A 1
C15 C 1.1127(7) 0.8999(5) 0.5933(3) 0.0914(17) Uani 0.832(5) 1 d PDU A 1
H15A H 1.1994 0.9549 0.5778 0.137 Uiso 0.832(5) 1 calc PR A 1
H15B H 1.1189 0.8843 0.6530 0.137 Uiso 0.832(5) 1 calc PR A 1
H15C H 1.0385 0.9345 0.5826 0.137 Uiso 0.832(5) 1 calc PR A 1
C16 C 0.9582(5) 0.6937(5) 0.5777(3) 0.0858(16) Uani 0.832(5) 1 d PDU A 1
H16A H 0.9366 0.6183 0.5460 0.129 Uiso 0.832(5) 1 calc PR A 1
H16B H 0.8790 0.7234 0.5739 0.129 Uiso 0.832(5) 1 calc PR A 1
H16C H 0.9803 0.6828 0.6366 0.129 Uiso 0.832(5) 1 calc PR A 1
C17 C 1.2047(6) 0.7331(7) 0.5477(3) 0.0962(16) Uani 0.832(5) 1 d PDU A 1
H17A H 1.2870 0.7907 0.5289 0.144 Uiso 0.832(5) 1 calc PR A 1
H17B H 1.1840 0.6606 0.5125 0.144 Uiso 0.832(5) 1 calc PR A 1
H17C H 1.2204 0.7158 0.6062 0.144 Uiso 0.832(5) 1 calc PR A 1
C18 C 1.2628(3) 1.0099(2) 0.27418(18) 0.0431(6) Uani 1 1 d . A .
C19 C 1.2133(4) 1.1123(3) 0.2396(2) 0.0620(9) Uani 1 1 d . . .
H19A H 1.2881 1.1675 0.2120 0.093 Uiso 1 1 calc R A .
H19B H 1.1851 1.1536 0.2860 0.093 Uiso 1 1 calc R . .
H19C H 1.1355 1.0801 0.1990 0.093 Uiso 1 1 calc R . .
C20 C 1.3908(4) 1.0642(3) 0.3357(2) 0.0647(9) Uani 1 1 d . . .
H20A H 1.4227 1.0010 0.3584 0.097 Uiso 1 1 calc R A .
H20B H 1.3660 1.1083 0.3818 0.097 Uiso 1 1 calc R . .
H20C H 1.4640 1.1171 0.3055 0.097 Uiso 1 1 calc R . .
C21 C 1.3081(4) 0.9445(3) 0.2000(2) 0.0608(8) Uani 1 1 d . . .
H21A H 1.3358 0.8785 0.2212 0.091 Uiso 1 1 calc R A .
H21B H 1.3853 0.9992 0.1740 0.091 Uiso 1 1 calc R . .
H21C H 1.2315 0.9150 0.1583 0.091 Uiso 1 1 calc R . .
C22 C 0.5808(3) 0.7122(4) 0.1153(2) 0.0638(10) Uani 1 1 d . . .
H22A H 0.5244 0.6842 0.1644 0.077 Uiso 1 1 calc R . .
C23 C 0.6394(4) 0.6290(4) 0.0811(2) 0.0648(10) Uani 1 1 d . . .
H23A H 0.6172 0.5532 0.1104 0.078 Uiso 1 1 calc R . .
C24 C 0.6650(5) 0.6171(4) -0.0128(2) 0.0778(12) Uani 1 1 d . . .
H24A H 0.6531 0.5334 -0.0278 0.093 Uiso 1 1 calc R . .
H24B H 0.5951 0.6409 -0.0464 0.093 Uiso 1 1 calc R . .
C25 C 0.8079(4) 0.6913(4) -0.0368(2) 0.0650(9) Uani 1 1 d . . .
H25A H 0.8715 0.6436 -0.0308 0.078 Uiso 1 1 calc R . .
H25B H 0.8027 0.7103 -0.0965 0.078 Uiso 1 1 calc R . .
C26 C 0.8668(3) 0.8060(3) 0.01596(18) 0.0520(7) Uani 1 1 d . . .
H26A H 0.9677 0.8425 0.0122 0.062 Uiso 1 1 calc R . .
C27 C 0.7963(4) 0.8873(3) 0.03784(19) 0.0535(7) Uani 1 1 d . . .
H27A H 0.8565 0.9704 0.0467 0.064 Uiso 1 1 calc R . .
C28 C 0.6476(4) 0.8752(4) 0.0076(2) 0.0701(10) Uani 1 1 d . . .
H28A H 0.6386 0.9546 -0.0002 0.084 Uiso 1 1 calc R . .
H28B H 0.6271 0.8316 -0.0474 0.084 Uiso 1 1 calc R . .
C29 C 0.5432(4) 0.8114(5) 0.0689(3) 0.0859(14) Uani 1 1 d . . .
H29A H 0.4538 0.7770 0.0378 0.103 Uiso 1 1 calc R . .
H29B H 0.5321 0.8697 0.1111 0.103 Uiso 1 1 calc R . .
O2 O 0.2926(4) 0.5698(5) 0.1767(3) 0.1393(17) Uani 1 1 d . . .
C30 C 0.0929(6) 0.6072(5) 0.1168(4) 0.1045(17) Uani 1 1 d . . .
H30A H 0.1390 0.6094 0.0642 0.157 Uiso 1 1 calc R . .
H30B H 0.0800 0.6840 0.1291 0.157 Uiso 1 1 calc R . .
H30C H 0.0036 0.5467 0.1115 0.157 Uiso 1 1 calc R . .
C31 C 0.1793(4) 0.5789(4) 0.1871(3) 0.0708(10) Uani 1 1 d . . .
C32 C 0.1192(6) 0.5601(6) 0.2712(4) 0.1093(17) Uani 1 1 d . . .
H32A H 0.1549 0.5041 0.3012 0.164 Uiso 1 1 calc R . .
H32B H 0.0194 0.5287 0.2639 0.164 Uiso 1 1 calc R . .
H32C H 0.1442 0.6351 0.3037 0.164 Uiso 1 1 calc R . .
P1 P 0.7686(7) 0.2292(6) 0.1407(5) 0.061(3) Uani 0.341(3) 1 d PDU B 1
F100 F 0.7982(11) 0.2895(9) 0.2331(5) 0.102(3) Uani 0.341(3) 1 d PDU B 1
F101 F 0.7398(12) 0.1691(10) 0.0476(5) 0.116(3) Uani 0.341(3) 1 d PDU B 1
F102 F 0.7416(11) 0.1016(7) 0.1785(6) 0.106(3) Uani 0.341(3) 1 d PDU B 1
F103 F 0.7964(12) 0.3568(7) 0.1029(7) 0.109(3) Uani 0.341(3) 1 d PDU B 1
F104 F 0.9278(7) 0.2407(12) 0.1356(7) 0.122(3) Uani 0.341(3) 1 d PDU B 1
F105 F 0.6095(6) 0.2169(11) 0.1442(6) 0.113(3) Uani 0.341(3) 1 d PDU B 1
P2 P 0.7793(7) 0.2322(6) 0.1340(5) 0.062(2) Uani 0.338(4) 1 d PDU C 2
F200 F 0.8996(10) 0.3437(7) 0.1087(7) 0.126(3) Uani 0.338(4) 1 d PDU C 2
F201 F 0.6587(10) 0.1194(8) 0.1575(7) 0.130(3) Uani 0.338(4) 1 d PDU C 2
F202 F 0.8884(10) 0.1626(9) 0.1528(7) 0.101(2) Uani 0.338(4) 1 d PDU C 2
F203 F 0.6681(10) 0.2997(10) 0.1156(7) 0.100(3) Uani 0.338(4) 1 d PDU C 2
F204 F 0.7626(12) 0.1833(10) 0.0377(5) 0.110(3) Uani 0.338(4) 1 d PDU C 2
F205 F 0.7998(12) 0.2825(10) 0.2292(5) 0.110(3) Uani 0.338(4) 1 d PDU C 2
C33 C 1.0950(16) 0.7763(14) 0.5370(7) 0.076(3) Uani 0.168(5) 1 d PDU A 2
C34 C 1.2477(16) 0.834(2) 0.5646(11) 0.072(3) Uani 0.168(5) 1 d PDU A 2
H34A H 1.2685 0.9202 0.5656 0.107 Uiso 0.168(5) 1 calc PR A 2
H34B H 1.3052 0.8100 0.5250 0.107 Uiso 0.168(5) 1 calc PR A 2
H34C H 1.2659 0.8099 0.6208 0.107 Uiso 0.168(5) 1 calc PR A 2
C35 C 1.008(2) 0.821(2) 0.5985(9) 0.083(3) Uani 0.168(5) 1 d PDU A 2
H35A H 1.0083 0.9005 0.5845 0.124 Uiso 0.168(5) 1 calc PR A 2
H35B H 1.0466 0.8228 0.6559 0.124 Uiso 0.168(5) 1 calc PR A 2
H35C H 0.9138 0.7683 0.5943 0.124 Uiso 0.168(5) 1 calc PR A 2
C36 C 1.067(3) 0.6419(14) 0.5433(12) 0.083(3) Uani 0.168(5) 1 d PDU A 2
H36A H 0.9689 0.6021 0.5351 0.125 Uiso 0.168(5) 1 calc PR A 2
H36B H 1.0999 0.6255 0.5988 0.125 Uiso 0.168(5) 1 calc PR A 2
H36C H 1.1158 0.6133 0.5001 0.125 Uiso 0.168(5) 1 calc PR A 2
P3 P 0.7752(7) 0.2268(6) 0.1408(4) 0.058(3) Uani 0.320(5) 1 d PDU D 3
F300 F 0.7156(11) 0.2402(10) 0.2297(5) 0.115(3) Uani 0.320(5) 1 d PDU D 3
F301 F 0.8339(11) 0.2102(10) 0.0515(5) 0.117(3) Uani 0.320(5) 1 d PDU D 3
F302 F 0.6276(7) 0.1432(9) 0.1064(6) 0.115(3) Uani 0.320(5) 1 d PDU D 3
F303 F 0.9226(8) 0.3098(9) 0.1746(7) 0.135(3) Uani 0.320(5) 1 d PDU D 3
F304 F 0.8155(11) 0.1142(8) 0.1721(6) 0.091(2) Uani 0.320(5) 1 d PDU D 3
F305 F 0.7370(11) 0.3401(7) 0.1090(6) 0.093(3) Uani 0.320(5) 1 d PDU D 3

loop_
_atom_site_aniso_label
_atom_site_aniso_U_11
_atom_site_aniso_U_22
_atom_site_aniso_U_33
_atom_site_aniso_U_23
_atom_site_aniso_U_13
_atom_site_aniso_U_12
Pt2 0.03301(6) 0.04546(6) 0.03376(6) 0.00114(4) 0.00199(3) 0.00534(4)
F1 0.149(3) 0.0649(14) 0.108(2) 0.0237(14) 0.0568(19) 0.0504(16)
F2 0.108(2) 0.097(2) 0.205(4) 0.014(2) 0.082(3) 0.0505(19)
F3 0.178(4) 0.095(2) 0.104(2) -0.0407(18) -0.027(2) 0.052(2)
O1 0.0378(9) 0.0481(11) 0.0360(9) 0.0073(8) 0.0020(7) 0.0007(8)
N1 0.0358(11) 0.0428(12) 0.0382(11) 0.0039(9) 0.0049(9) 0.0040(9)
C1 0.0338(12) 0.0447(14) 0.0441(14) 0.0059(11) 0.0025(10) 0.0022(11)
C2 0.0463(16) 0.0442(16) 0.077(2) 0.0012(15) 0.0087(15) 0.0070(13)
C3 0.064(2) 0.0409(17) 0.113(3) 0.0115(19) 0.009(2) 0.0025(16)
C4 0.062(2) 0.058(2) 0.106(3) 0.025(2) 0.017(2) -0.0048(18)
C5 0.0463(17) 0.072(2) 0.073(2) 0.0176(18) 0.0223(16) 0.0049(16)
C6 0.0426(14) 0.0516(16) 0.0463(15) 0.0075(12) 0.0095(12) 0.0093(12)
C7 0.065(2) 0.065(2) 0.064(2) 0.0024(17) 0.0219(17) 0.0203(18)
C8 0.0341(12) 0.0353(12) 0.0383(12) 0.0029(10) 0.0061(9) 0.0058(10)
C9 0.0446(14) 0.0415(14) 0.0387(13) 0.0078(11) 0.0048(11) 0.0027(11)
C10 0.0498(15) 0.0435(14) 0.0355(13) 0.0052(10) 0.0019(11) 0.0114(12)
C11 0.0396(14) 0.0444(14) 0.0423(14) 0.0024(11) -0.0022(11) 0.0047(11)
C12 0.0332(12) 0.0337(12) 0.0396(12) 0.0018(9) 0.0016(9) 0.0049(10)
C13 0.0337(12) 0.0354(12) 0.0350(12) 0.0036(9) 0.0036(9) 0.0068(10)
C14 0.063(2) 0.065(2) 0.0328(15) 0.0113(15) -0.0003(15) 0.0158(17)
C15 0.132(4) 0.079(3) 0.044(2) -0.004(2) -0.001(3) 0.004(3)
C16 0.095(3) 0.095(3) 0.043(2) 0.026(2) -0.001(2) -0.009(3)
C17 0.106(3) 0.135(4) 0.063(3) 0.027(3) -0.002(3) 0.059(3)
C18 0.0369(13) 0.0384(13) 0.0463(14) 0.0048(11) 0.0033(11) -0.0005(10)
C19 0.062(2) 0.0452(17) 0.075(2) 0.0186(16) 0.0088(17) 0.0074(15)
C20 0.0475(17) 0.0583(19) 0.071(2) 0.0088(16) -0.0045(15) -0.0098(15)
C21 0.0495(17) 0.061(2) 0.065(2) 0.0011(16) 0.0219(15) 0.0046(15)
C22 0.0331(14) 0.102(3) 0.0462(17) 0.0036(17) 0.0002(12) 0.0055(16)
C23 0.0483(18) 0.075(2) 0.0489(17) -0.0061(16) -0.0025(14) -0.0134(16)
C24 0.076(3) 0.081(3) 0.058(2) -0.0236(19) 0.0039(18) -0.003(2)
C25 0.070(2) 0.076(2) 0.0454(17) -0.0095(16) 0.0112(15) 0.0159(18)
C26 0.0490(16) 0.0645(19) 0.0373(14) 0.0053(13) 0.0097(12) 0.0082(14)
C27 0.0590(19) 0.0568(18) 0.0414(15) 0.0095(13) 0.0010(13) 0.0121(15)
C28 0.071(2) 0.087(3) 0.059(2) 0.0078(19) -0.0054(17) 0.035(2)
C29 0.061(2) 0.150(4) 0.061(2) 0.014(3) 0.0021(18) 0.053(3)
O2 0.068(2) 0.202(5) 0.143(4) -0.001(3) 0.021(2) 0.033(3)
C30 0.125(5) 0.097(4) 0.097(4) 0.013(3) 0.000(3) 0.041(3)
C31 0.057(2) 0.061(2) 0.087(3) -0.0012(19) 0.0117(19) 0.0062(17)
C32 0.099(4) 0.135(5) 0.097(4) 0.022(3) 0.018(3) 0.036(4)
P1 0.061(4) 0.071(4) 0.042(4) 0.000(4) -0.001(3) 0.006(3)
F100 0.121(5) 0.137(5) 0.062(4) -0.031(4) -0.025(4) 0.066(5)
F101 0.144(6) 0.127(5) 0.075(5) -0.024(5) -0.022(5) 0.043(5)
F102 0.098(6) 0.102(5) 0.119(5) 0.031(4) -0.003(5) 0.030(5)
F103 0.107(7) 0.089(5) 0.115(5) 0.038(4) 0.029(6) 0.001(5)
F104 0.087(4) 0.145(5) 0.133(5) -0.012(5) 0.021(4) 0.032(4)
F105 0.066(4) 0.144(6) 0.115(5) 0.004(5) -0.006(4) 0.013(4)
P2 0.061(4) 0.069(4) 0.054(3) -0.011(3) 0.003(3) 0.018(3)
F200 0.103(5) 0.114(5) 0.128(5) 0.027(4) 0.016(5) -0.018(5)
F201 0.085(5) 0.135(5) 0.138(5) 0.027(5) 0.008(5) -0.017(5)
F202 0.084(5) 0.105(5) 0.126(5) 0.007(4) -0.003(4) 0.047(4)
F203 0.082(6) 0.113(6) 0.114(5) 0.005(5) -0.010(5) 0.047(5)
F204 0.138(7) 0.129(6) 0.055(4) -0.020(4) 0.009(5) 0.032(6)
F205 0.125(6) 0.146(6) 0.068(5) -0.026(5) -0.024(5) 0.059(5)
C33 0.090(4) 0.089(4) 0.042(4) 0.018(4) -0.003(4) 0.017(4)
C34 0.084(5) 0.094(6) 0.036(5) 0.030(5) -0.009(5) 0.025(5)
C35 0.095(5) 0.094(5) 0.048(5) 0.009(5) 0.000(5) 0.013(5)
C36 0.099(6) 0.094(5) 0.050(5) 0.025(5) -0.010(5) 0.022(5)
P3 0.055(4) 0.072(4) 0.050(4) 0.006(4) 0.010(3) 0.022(4)
F300 0.118(6) 0.167(6) 0.069(4) -0.011(4) 0.011(5) 0.057(5)
F301 0.113(6) 0.157(6) 0.077(5) -0.007(5) 0.044(5) 0.029(5)
F302 0.073(4) 0.132(6) 0.115(6) 0.021(5) -0.037(4) -0.004(5)
F303 0.115(5) 0.138(5) 0.127(5) -0.017(5) -0.020(4) 0.006(5)
F304 0.080(5) 0.100(5) 0.107(5) 0.007(4) -0.001(5) 0.048(4)
F305 0.089(7) 0.081(5) 0.110(5) 0.019(4) 0.028(6) 0.021(5)

loop_
_atom_type_symbol
_atom_type_description
_atom_type_scat_dispersion_real
_atom_type_scat_dispersion_imag
_atom_type_scat_source
C C 0.0033 0.0016 'International Tables Vol C Tables 4.2.6.8 and 6.1.1.4'
H H 0.0000 0.0000 'International Tables Vol C Tables 4.2.6.8 and 6.1.1.4'
N N 0.0061 0.0033 'International Tables Vol C Tables 4.2.6.8 and 6.1.1.4'
O O 0.0106 0.0060 'International Tables Vol C Tables 4.2.6.8 and 6.1.1.4'
F F 0.0171 0.0103 'International Tables Vol C Tables 4.2.6.8 and 6.1.1.4'
P P 0.1023 0.0942 'International Tables Vol C Tables 4.2.6.8 and 6.1.1.4'
Pt Pt -1.7033 8.3905 'International Tables Vol C Tables 4.2.6.8 and 6.1.1.4'

loop_
_exptl_crystal_face_index_h
_exptl_crystal_face_index_k
_exptl_crystal_face_index_l
_exptl_crystal_face_perp_dist
-1.00 0.00 0.00 0.1500
0.00 0.00 1.00 0.1200
0.00 0.00 -1.00 0.1100
2.00 1.00 2.00 0.1500
1.00 0.00 -2.00 0.1400
-1.00 0.00 2.00 0.1500
0.00 1.00 0.00 0.1000
0.00 -1.00 1.00 0.1100
0.00 1.00 -2.00 0.0900
1.00 -1.00 0.00 0.1800
-2.00 -1.00 -1.00 0.1400
-1.00 1.00 1.00 0.1600
0.00 -2.00 -1.00 0.1200
2.00 0.00 1.00 0.1300
0.00 -1.00 0.00 0.1100
1.00 0.00 0.00 0.1400

loop_
_geom_angle_atom_site_label_1
_geom_angle_atom_site_label_2
_geom_angle_atom_site_label_3
_geom_angle
_geom_angle_site_symmetry_1
_geom_angle_site_symmetry_3
_geom_angle_publ_flag
O1 Pt2 N1 80.87(8) . . ?
O1 Pt2 C22 160.31(13) . . ?
N1 Pt2 C22 96.58(11) . . ?
O1 Pt2 C23 162.09(13) . . ?
N1 Pt2 C23 101.10(12) . . ?
C22 Pt2 C23 37.59(15) . . ?
O1 Pt2 C26 90.94(10) . . ?
N1 Pt2 C26 160.49(12) . . ?
C22 Pt2 C26 96.92(13) . . ?
C23 Pt2 C26 81.45(13) . . ?
O1 Pt2 C27 94.05(11) . . ?
N1 Pt2 C27 160.29(12) . . ?
C22 Pt2 C27 81.78(13) . . ?
C23 Pt2 C27 89.60(14) . . ?
C26 Pt2 C27 37.06(13) . . ?
C13 O1 Pt2 113.56(15) . . ?
C8 N1 C1 120.0(2) . . ?
C8 N1 Pt2 113.40(16) . . ?
C1 N1 Pt2 126.49(18) . . ?
C2 C1 C6 120.1(3) . . ?
C2 C1 N1 117.3(3) . . ?
C6 C1 N1 122.6(3) . . ?
C1 C2 C3 119.8(3) . . ?
C1 C2 H2A 120.1 . . ?
C3 C2 H2A 120.1 . . ?
C4 C3 C2 120.4(4) . . ?
C4 C3 H3A 119.8 . . ?
C2 C3 H3A 119.8 . . ?
C3 C4 C5 120.4(3) . . ?
C3 C4 H4A 119.8 . . ?
C5 C4 H4A 119.8 . . ?
C4 C5 C6 120.9(3) . . ?
C4 C5 H5A 119.6 . . ?
C6 C5 H5A 119.6 . . ?
C5 C6 C1 118.5(3) . . ?
C5 C6 C7 118.6(3) . . ?
C1 C6 C7 122.9(3) . . ?
F1 C7 F3 105.1(4) . . ?
F1 C7 F2 106.6(4) . . ?
F3 C7 F2 104.9(4) . . ?
F1 C7 C6 115.2(3) . . ?
F3 C7 C6 112.0(3) . . ?
F2 C7 C6 112.2(3) . . ?
N1 C8 C9 125.4(2) . . ?
N1 C8 C13 115.1(2) . . ?
C9 C8 C13 119.5(2) . . ?
C10 C9 C8 120.6(2) . . ?
C10 C9 H9A 119.7 . . ?
C8 C9 H9A 119.7 . . ?
C9 C10 C11 118.4(2) . . ?
C9 C10 C14 122.3(3) . . ?
C11 C10 C14 119.3(3) . . ?
C9 C10 C33 124.2(6) . . ?
C11 C10 C33 117.1(6) . . ?
C12 C11 C10 124.8(3) . . ?
C12 C11 H11A 117.6 . . ?
C10 C11 H11A 117.6 . . ?
C11 C12 C13 116.3(2) . . ?
C11 C12 C18 122.7(2) . . ?
C13 C12 C18 121.0(2) . . ?
O1 C13 C12 122.5(2) . . ?
O1 C13 C8 117.1(2) . . ?
C12 C13 C8 120.4(2) . . ?
C15 C14 C17 111.4(5) . . ?
C15 C14 C16 107.1(4) . . ?
C17 C14 C16 107.6(4) . . ?
C15 C14 C10 109.9(3) . . ?
C17 C14 C10 108.9(3) . . ?
C16 C14 C10 112.1(3) . . ?
C21 C18 C19 109.3(3) . . ?
C21 C18 C20 107.9(3) . . ?
C19 C18 C20 108.5(3) . . ?
C21 C18 C12 109.3(2) . . ?
C19 C18 C12 110.6(2) . . ?
C20 C18 C12 111.2(2) . . ?
C18 C19 H19A 109.5 . . ?
C18 C19 H19B 109.5 . . ?
H19A C19 H19B 109.5 . . ?
C18 C19 H19C 109.5 . . ?
H19A C19 H19C 109.5 . . ?
H19B C19 H19C 109.5 . . ?
C18 C20 H20A 109.5 . . ?
C18 C20 H20B 109.5 . . ?
H20A C20 H20B 109.5 . . ?
C18 C20 H20C 109.5 . . ?
H20A C20 H20C 109.5 . . ?
H20B C20 H20C 109.5 . . ?
C18 C21 H21A 109.5 . . ?
C18 C21 H21B 109.5 . . ?
H21A C21 H21B 109.5 . . ?
C18 C21 H21C 109.5 . . ?
H21A C21 H21C 109.5 . . ?
H21B C21 H21C 109.5 . . ?
C23 C22 C29 127.1(3) . . ?
C23 C22 Pt2 71.85(19) . . ?
C29 C22 Pt2 107.3(3) . . ?
C23 C22 H22A 113.9 . . ?
C29 C22 H22A 113.9 . . ?
Pt2 C22 H22A 113.9 . . ?
C22 C23 C24 124.0(4) . . ?
C22 C23 Pt2 70.6(2) . . ?
C24 C23 Pt2 111.8(2) . . ?
C22 C23 H23A 114.2 . . ?
C24 C23 H23A 114.2 . . ?
Pt2 C23 H23A 114.2 . . ?
C25 C24 C23 113.9(3) . . ?
C25 C24 H24A 108.8 . . ?
C23 C24 H24A 108.8 . . ?
C25 C24 H24B 108.8 . . ?
C23 C24 H24B 108.8 . . ?
H24A C24 H24B 107.7 . . ?
C26 C25 C24 114.1(3) . . ?
C26 C25 H25A 108.7 . . ?
C24 C25 H25A 108.7 . . ?
C26 C25 H25B 108.7 . . ?
C24 C25 H25B 108.7 . . ?
H25A C25 H25B 107.6 . . ?
C27 C26 C25 126.4(3) . . ?
C27 C26 Pt2 71.90(17) . . ?
C25 C26 Pt2 108.4(2) . . ?
C27 C26 H26A 113.9 . . ?
C25 C26 H26A 113.9 . . ?
Pt2 C26 H26A 113.9 . . ?
C26 C27 C28 124.3(3) . . ?
C26 C27 Pt2 71.03(17) . . ?
C28 C27 Pt2 111.0(2) . . ?
C26 C27 H27A 114.2 . . ?
C28 C27 H27A 114.2 . . ?
Pt2 C27 H27A 114.2 . . ?
C29 C28 C27 112.7(3) . . ?
C29 C28 H28A 109.0 . . ?
C27 C28 H28A 109.0 . . ?
C29 C28 H28B 109.0 . . ?
C27 C28 H28B 109.0 . . ?
H28A C28 H28B 107.8 . . ?
C28 C29 C22 114.8(3) . . ?
C28 C29 H29A 108.6 . . ?
C22 C29 H29A 108.6 . . ?
C28 C29 H29B 108.6 . . ?
C22 C29 H29B 108.6 . . ?
H29A C29 H29B 107.6 . . ?
C31 C30 H30A 109.5 . . ?
C31 C30 H30B 109.5 . . ?
H30A C30 H30B 109.5 . . ?
C31 C30 H30C 109.5 . . ?
H30A C30 H30C 109.5 . . ?
H30B C30 H30C 109.5 . . ?
O2 C31 C32 120.5(5) . . ?
O2 C31 C30 122.3(5) . . ?
C32 C31 C30 117.2(4) . . ?
C31 C32 H32A 109.5 . . ?
C31 C32 H32B 109.5 . . ?
H32A C32 H32B 109.5 . . ?
C31 C32 H32C 109.5 . . ?
H32A C32 H32C 109.5 . . ?
H32B C32 H32C 109.5 . . ?
F105 P1 F100 91.0(4) . . ?
F105 P1 F103 90.2(4) . . ?
F100 P1 F103 89.4(4) . . ?
F105 P1 F104 179.0(5) . . ?
F100 P1 F104 90.0(4) . . ?
F103 P1 F104 89.7(4) . . ?
F105 P1 F102 90.1(4) . . ?
F100 P1 F102 90.6(4) . . ?
F103 P1 F102 179.7(5) . . ?
F104 P1 F102 89.9(4) . . ?
F105 P1 F101 89.4(4) . . ?
F100 P1 F101 179.6(6) . . ?
F103 P1 F101 90.3(4) . . ?
F104 P1 F101 89.6(4) . . ?
F102 P1 F101 89.6(4) . . ?
F200 P2 F201 178.9(5) . . ?
F200 P2 F205 89.9(4) . . ?
F201 P2 F205 91.2(4) . . ?
F200 P2 F203 91.0(4) . . ?
F201 P2 F203 89.2(4) . . ?
F205 P2 F203 90.0(4) . . ?
F200 P2 F202 90.1(4) . . ?
F201 P2 F202 89.8(4) . . ?
F205 P2 F202 90.0(4) . . ?
F203 P2 F202 178.9(5) . . ?
F200 P2 F204 88.9(4) . . ?
F201 P2 F204 90.0(4) . . ?
F205 P2 F204 178.6(5) . . ?
F203 P2 F204 90.7(4) . . ?
F202 P2 F204 89.4(4) . . ?
C35 C33 C34 108.0(10) . . ?
C35 C33 C36 110.3(10) . . ?
C34 C33 C36 106.5(9) . . ?
C35 C33 C10 107.8(9) . . ?
C34 C33 C10 114.2(9) . . ?
C36 C33 C10 110.1(9) . . ?
C33 C34 H34A 109.5 . . ?
C33 C34 H34B 109.5 . . ?
H34A C34 H34B 109.5 . . ?
C33 C34 H34C 109.5 . . ?
H34A C34 H34C 109.5 . . ?
H34B C34 H34C 109.5 . . ?
C33 C35 H35A 109.5 . . ?
C33 C35 H35B 109.5 . . ?
H35A C35 H35B 109.5 . . ?
C33 C35 H35C 109.5 . . ?
H35A C35 H35C 109.5 . . ?
H35B C35 H35C 109.5 . . ?
C33 C36 H36A 109.5 . . ?
C33 C36 H36B 109.5 . . ?
H36A C36 H36B 109.5 . . ?
C33 C36 H36C 109.5 . . ?
H36A C36 H36C 109.5 . . ?
H36B C36 H36C 109.5 . . ?
F300 P3 F303 90.3(4) . . ?
F300 P3 F301 178.7(5) . . ?
F303 P3 F301 90.5(4) . . ?
F300 P3 F302 90.0(4) . . ?
F303 P3 F302 179.6(6) . . ?
F301 P3 F302 89.2(4) . . ?
F300 P3 F304 89.6(4) . . ?
F303 P3 F304 89.6(4) . . ?
F301 P3 F304 89.4(4) . . ?
F302 P3 F304 90.3(4) . . ?
F300 P3 F305 91.0(4) . . ?
F303 P3 F305 89.8(4) . . ?
F301 P3 F305 90.1(4) . . ?
F302 P3 F305 90.3(4) . . ?
F304 P3 F305 179.2(5) . . ?

loop_
_geom_bond_atom_site_label_1
_geom_bond_atom_site_label_2
_geom_bond_distance
_geom_bond_site_symmetry_2
_geom_bond_publ_flag
Pt2 O1 2.0115(19) . ?
Pt2 N1 2.020(2) . ?
Pt2 C22 2.145(3) . ?
Pt2 C23 2.162(3) . ?
Pt2 C26 2.181(3) . ?
Pt2 C27 2.192(3) . ?
F1 C7 1.309(4) . ?
F2 C7 1.326(5) . ?
F3 C7 1.322(5) . ?
O1 C13 1.316(3) . ?
N1 C8 1.341(3) . ?
N1 C1 1.438(3) . ?
C1 C2 1.381(4) . ?
C1 C6 1.398(4) . ?
C2 C3 1.390(5) . ?
C2 H2A 0.9300 . ?
C3 C4 1.359(6) . ?
C3 H3A 0.9300 . ?
C4 C5 1.372(6) . ?
C4 H4A 0.9300 . ?
C5 C6 1.391(4) . ?
C5 H5A 0.9300 . ?
C6 C7 1.484(5) . ?
C8 C9 1.415(4) . ?
C8 C13 1.448(3) . ?
C9 C10 1.352(4) . ?
C9 H9A 0.9300 . ?
C10 C11 1.437(4) . ?
C10 C14 1.536(4) . ?
C10 C33 1.536(10) . ?
C11 C12 1.370(4) . ?
C11 H11A 0.9300 . ?
C12 C13 1.417(3) . ?
C12 C18 1.536(3) . ?
C14 C15 1.512(5) . ?
C14 C17 1.512(5) . ?
C14 C16 1.525(5) . ?
C15 H15A 0.9600 . ?
C15 H15B 0.9600 . ?
C15 H15C 0.9600 . ?
C16 H16A 0.9600 . ?
C16 H16B 0.9600 . ?
C16 H16C 0.9600 . ?
C17 H17A 0.9600 . ?
C17 H17B 0.9600 . ?
C17 H17C 0.9600 . ?
C18 C21 1.531(4) . ?
C18 C19 1.534(4) . ?
C18 C20 1.534(4) . ?
C19 H19A 0.9600 . ?
C19 H19B 0.9600 . ?
C19 H19C 0.9600 . ?
C20 H20A 0.9600 . ?
C20 H20B 0.9600 . ?
C20 H20C 0.9600 . ?
C21 H21A 0.9600 . ?
C21 H21B 0.9600 . ?
C21 H21C 0.9600 . ?
C22 C23 1.388(6) . ?
C22 C29 1.518(6) . ?
C22 H22A 0.9800 . ?
C23 C24 1.513(5) . ?
C23 H23A 0.9800 . ?
C24 C25 1.508(5) . ?
C24 H24A 0.9700 . ?
C24 H24B 0.9700 . ?
C25 C26 1.498(5) . ?
C25 H25A 0.9700 . ?
C25 H25B 0.9700 . ?
C26 C27 1.390(5) . ?
C26 H26A 0.9800 . ?
C27 C28 1.513(5) . ?
C27 H27A 0.9800 . ?
C28 C29 1.496(6) . ?
C28 H28A 0.9700 . ?
C28 H28B 0.9700 . ?
C29 H29A 0.9700 . ?
C29 H29B 0.9700 . ?
O2 C31 1.193(5) . ?
C30 C31 1.479(7) . ?
C30 H30A 0.9600 . ?
C30 H30B 0.9600 . ?
C30 H30C 0.9600 . ?
C31 C32 1.469(6) . ?
C32 H32A 0.9600 . ?
C32 H32B 0.9600 . ?
C32 H32C 0.9600 . ?
P1 F105 1.565(6) . ?
P1 F100 1.566(6) . ?
P1 F103 1.572(6) . ?
P1 F104 1.572(6) . ?
P1 F102 1.573(6) . ?
P1 F101 1.576(6) . ?
P2 F200 1.562(6) . ?
P2 F201 1.566(6) . ?
P2 F205 1.569(6) . ?
P2 F203 1.573(6) . ?
P2 F202 1.574(6) . ?
P2 F204 1.580(6) . ?
C33 C35 1.512(8) . ?
C33 C34 1.517(8) . ?
C33 C36 1.518(8) . ?
C34 H34A 0.9600 . ?
C34 H34B 0.9600 . ?
C34 H34C 0.9600 . ?
C35 H35A 0.9600 . ?
C35 H35B 0.9600 . ?
C35 H35C 0.9600 . ?
C36 H36A 0.9600 . ?
C36 H36B 0.9600 . ?
C36 H36C 0.9600 . ?
P3 F300 1.561(6) . ?
P3 F303 1.566(6) . ?
P3 F301 1.571(6) . ?
P3 F302 1.573(6) . ?
P3 F304 1.574(6) . ?
P3 F305 1.575(6) . ?
